data_7027438
loop_
_publ_author_name
'Cremer, Christian'
'Burger, Peter'

_publ_section_title
;
 Synthesis and crystal structure of the 16 e&#x2212; cationic tungsten(IV)
 complex [WCp*(4,4&#x2032;-Me2bipy)Cl2]+BPh4&#x2212;&#x200A;&#x2020;
;
_journal_issue 12
_journal_name_full 'Journal of the Chemical Society, Dalton Transactions'
_journal_page_first 1967
_journal_paper_doi 10.1039/a902743b
_journal_year 1999
_chemical_compound_source synthesis
_chemical_formula_structural Cp*W(Me-bipy)Cl2+BPh4-
_chemical_formula_sum 'C46 H47 B Cl2 N2 W'
_chemical_formula_weight 893.42
_chemical_melting_point ?
_chemical_name_systematic
; 
 ? 
;
_space_group_IT_number 14
_symmetry_space_group_name_Hall '-P 2ybc'
_symmetry_space_group_name_H-M 'P 1 21/c 1'
_atom_sites_solution_hydrogens geom
_atom_sites_solution_primary direct
_atom_sites_solution_secondary difmap
_audit_creation_method SHELXL
_cell_angle_alpha 90.00
_cell_angle_beta 99.610(10)
_cell_angle_gamma 90.00
_cell_formula_units_Z 4
_cell_length_a 11.6720(10)
_cell_length_b 16.362(2)
_cell_length_c 21.122(2)
_cell_measurement_reflns_used 5000
_cell_measurement_temperature 193(2)
_cell_volume 3977.2(7)
_computing_cell_refinement 'STOE IPDS Program Package'
_computing_data_collection 'STOE IPDS Program Package'
_computing_data_reduction 'STOE IPDS Program Package'
_computing_molecular_graphics 'Platon (Spek, 1997)'
_computing_publication_material 'SHELXL-93 (Sheldrick, 1993);'
_computing_structure_refinement 'SHELXL-93 (Sheldrick, 1993)'
_computing_structure_solution 'SHELXS-86 (Sheldrick, 1988)'
_diffrn_ambient_temperature 193(2)
_diffrn_measurement_device 'STOE IPDS Image Plate system'
_diffrn_measurement_method 'Image Plate with incremental Phi-angle'
_diffrn_radiation_monochromator graphite
_diffrn_radiation_source 'fine-focus sealed tube'
_diffrn_radiation_type MoK\a
_diffrn_radiation_wavelength 0.71073
_diffrn_reflns_av_R_equivalents 0.0000
_diffrn_reflns_av_sigmaI/netI 0.0409
_diffrn_reflns_limit_h_max 14
_diffrn_reflns_limit_h_min -14
_diffrn_reflns_limit_k_max 20
_diffrn_reflns_limit_k_min 0
_diffrn_reflns_limit_l_max 25
_diffrn_reflns_limit_l_min 0
_diffrn_reflns_number 7678
_diffrn_reflns_theta_max 25.91
_diffrn_reflns_theta_min 2.16
_exptl_absorpt_coefficient_mu 3.074
_exptl_absorpt_correction_T_max 0.44
_exptl_absorpt_correction_T_min 0.30
_exptl_absorpt_correction_type numerical
_exptl_crystal_colour green
_exptl_crystal_density_diffrn 1.492
_exptl_crystal_density_meas ?
_exptl_crystal_density_method n/a
_exptl_crystal_description 'rectangular parallelepiped'
_exptl_crystal_F_000 1800
_exptl_crystal_size_max 0.40
_exptl_crystal_size_mid 0.30
_exptl_crystal_size_min 0.20
_refine_diff_density_max 0.336
_refine_diff_density_min -0.426
_refine_diff_density_rms 0.064
_refine_ls_extinction_coef n/a
_refine_ls_extinction_method n/a
_refine_ls_goodness_of_fit_all 0.991
_refine_ls_goodness_of_fit_obs 1.135
_refine_ls_hydrogen_treatment 'riding model'
_refine_ls_matrix_type full
_refine_ls_number_parameters 469
_refine_ls_number_reflns 7678
_refine_ls_number_restraints 0
_refine_ls_restrained_S_all 0.991
_refine_ls_restrained_S_obs 1.135
_refine_ls_R_factor_all 0.0322
_refine_ls_R_factor_obs 0.0192
_refine_ls_shift/esd_max -0.001
_refine_ls_shift/esd_mean 0.000
_refine_ls_structure_factor_coef Fsqd
_refine_ls_weighting_details 'w=1/[\s^2^(Fo^2^)+(0.0100P)^2^+0.0000P] where P=(Fo^2^+2Fc^2^)/3'
_refine_ls_weighting_scheme calc
_refine_ls_wR_factor_all 0.0372
_refine_ls_wR_factor_obs 0.0363
_reflns_number_observed 5722
_reflns_number_total 7678
_reflns_observed_criterion >2sigma(I)
_cod_data_source_file 902743bsup1.cif
_cod_data_source_block complex_2Me+BPh4-
_cod_depositor_comments
;
The following automatic conversions were performed:

'_chemical_melting_point' value 'n/a' was changed to '?' - the value
is undefined or not given.

Automatic conversion script
Id: cif_fix_values 1891 2012-01-12 08:04:46Z andrius 

The following automatic conversions were performed:

'_exptl_crystal_density_meas' value 'n/a' was changed to '?' - the
value is perceived as not measured.

Automatic conversion script
Id: cif_fix_values 3008 2015-01-20 13:52:24Z robertas 

The following automatic conversions were performed:

'_refine_ls_weighting_scheme' value 'calc
w=1/[\s^2^(Fo^2^)+(0.0100P)^2^+0.0000P] where P=(Fo^2^+2Fc^2^)/3' was
changed to 'calc'. New tag '_refine_ls_weighting_details' was
created. The value of the new tag was set to
'w=1/[\s^2^(Fo^2^)+(0.0100P)^2^+0.0000P] where P=(Fo^2^+2Fc^2^)/3'.

Automatic conversion script
Id: cif_fix_values 3143 2015-03-26 13:38:13Z robertas 
;
_cod_original_sg_symbol_H-M P2(1)/c
_cod_database_code 7027438

loop_
_symmetry_equiv_pos_as_xyz
'x, y, z'
'-x, y+1/2, -z+1/2'
'-x, -y, -z'
'x, -y-1/2, z-1/2'

loop_
_atom_site_aniso_label
_atom_site_aniso_U_11
_atom_site_aniso_U_22
_atom_site_aniso_U_33
_atom_site_aniso_U_23
_atom_site_aniso_U_13
_atom_site_aniso_U_12
W1 0.02418(5) 0.02959(6) 0.02225(5) -0.00364(8) 0.00327(4) 0.00037(8)
Cl1 0.0417(4) 0.0532(5) 0.0254(4) -0.0007(3) 0.0096(3) 0.0012(4)
Cl2 0.0338(4) 0.0446(5) 0.0462(5) -0.0028(4) 0.0106(4) 0.0097(4)
N1 0.0244(12) 0.0312(14) 0.0261(13) -0.0009(11) 0.0011(10) 0.0026(11)
N2 0.0274(11) 0.0269(14) 0.0258(11) 0.0010(12) 0.0018(9) 0.0014(12)
B1 0.032(2) 0.034(2) 0.027(2) 0.0027(15) 0.0078(14) 0.000(2)
C1 0.047(2) 0.044(2) 0.033(2) -0.020(2) 0.016(2) -0.012(2)
C2 0.049(2) 0.046(2) 0.028(2) -0.0110(15) -0.0049(15) 0.004(2)
C3 0.036(2) 0.058(2) 0.043(2) -0.022(2) 0.012(2) -0.012(2)
C4 0.081(3) 0.043(2) 0.033(2) -0.006(2) 0.012(2) -0.023(2)
C5 0.043(2) 0.037(2) 0.057(2) -0.021(2) -0.006(2) 0.005(2)
C6 0.104(4) 0.090(4) 0.075(3) -0.047(3) 0.061(3) -0.043(3)
C7 0.112(4) 0.069(4) 0.049(2) -0.007(2) -0.038(2) 0.011(3)
C8 0.040(2) 0.129(5) 0.115(4) -0.069(4) 0.030(3) -0.036(3)
C9 0.183(6) 0.065(3) 0.052(2) -0.004(2) 0.015(3) -0.064(4)
C10 0.086(3) 0.064(3) 0.122(4) -0.056(3) -0.030(3) 0.030(3)
C11 0.032(2) 0.038(2) 0.039(2) 0.0063(15) 0.0022(14) 0.0081(15)
C12 0.038(2) 0.040(2) 0.033(2) 0.0070(15) -0.0003(14) 0.008(2)
C13 0.040(2) 0.027(2) 0.0222(14) -0.0027(12) 0.0002(13) 0.0006(14)
C14 0.032(2) 0.025(2) 0.0275(15) 0.0019(12) 0.0012(12) 0.0028(13)
C15 0.0253(14) 0.024(2) 0.0263(14) -0.0012(12) 0.0001(12) 0.0030(12)
C16 0.048(2) 0.035(2) 0.032(2) 0.005(2) 0.0024(13) -0.002(2)
C17 0.034(2) 0.030(2) 0.031(2) 0.0080(13) 0.0020(13) 0.0059(14)
C18 0.038(2) 0.032(2) 0.033(2) 0.0045(14) 0.0012(14) 0.0040(14)
C19 0.031(2) 0.031(2) 0.038(2) 0.0023(13) 0.0014(13) 0.0085(13)
C20 0.028(2) 0.032(2) 0.034(2) 0.0008(13) 0.0031(13) 0.0000(13)
C21 0.0268(14) 0.0232(14) 0.0256(14) -0.0006(12) 0.0023(12) 0.0017(12)
C22 0.032(2) 0.057(2) 0.060(2) 0.012(2) 0.001(2) 0.013(2)
C23 0.042(2) 0.030(2) 0.033(2) -0.0018(14) 0.0091(14) -0.0035(15)
C24 0.047(2) 0.056(2) 0.044(2) -0.004(2) 0.020(2) -0.005(2)
C25 0.060(2) 0.059(3) 0.059(2) -0.010(2) 0.034(2) -0.009(2)
C26 0.090(3) 0.049(2) 0.053(2) -0.009(2) 0.041(2) -0.013(2)
C27 0.089(3) 0.047(2) 0.036(2) 0.002(2) 0.021(2) -0.009(2)
C28 0.052(2) 0.037(2) 0.032(2) -0.0009(15) 0.009(2) -0.009(2)
C29 0.027(2) 0.035(2) 0.027(2) 0.0010(13) 0.0045(12) 0.0021(14)
C30 0.035(2) 0.038(2) 0.032(2) -0.0014(14) 0.0035(14) 0.0034(15)
C31 0.038(2) 0.054(2) 0.030(2) -0.002(2) -0.0006(14) 0.008(2)
C32 0.030(2) 0.048(2) 0.045(2) -0.009(2) -0.0008(15) -0.0037(15)
C33 0.034(2) 0.039(2) 0.048(2) 0.001(2) 0.0035(15) -0.0075(15)
C34 0.032(2) 0.043(2) 0.032(2) 0.0026(15) 0.0021(13) -0.0065(15)
C35 0.031(2) 0.037(2) 0.0226(14) -0.0006(13) 0.0042(12) 0.0006(14)
C36 0.0354(15) 0.036(2) 0.0342(15) -0.001(2) 0.0054(12) -0.002(2)
C37 0.035(2) 0.045(2) 0.039(2) -0.006(2) -0.0003(13) -0.006(2)
C38 0.030(2) 0.051(2) 0.045(2) 0.001(2) -0.0039(15) 0.002(2)
C39 0.040(2) 0.041(2) 0.061(2) -0.003(2) -0.006(2) 0.010(2)
C40 0.036(2) 0.037(2) 0.051(2) -0.009(2) 0.000(2) 0.000(2)
C41 0.0226(15) 0.038(2) 0.034(2) -0.0080(14) -0.0005(13) -0.0073(13)
C42 0.028(2) 0.042(2) 0.048(2) 0.009(2) 0.0077(15) -0.0025(15)
C43 0.031(2) 0.051(2) 0.050(2) 0.013(2) 0.003(2) -0.010(2)
C44 0.031(2) 0.039(2) 0.063(2) 0.006(2) -0.010(2) -0.0090(15)
C45 0.027(2) 0.036(2) 0.061(2) -0.013(2) -0.005(2) -0.0013(15)
C46 0.027(2) 0.041(2) 0.041(2) -0.010(2) -0.0021(14) -0.0030(14)

loop_
_atom_site_label
_atom_site_type_symbol
_atom_site_fract_x
_atom_site_fract_y
_atom_site_fract_z
_atom_site_U_iso_or_equiv
_atom_site_thermal_displace_type
_atom_site_occupancy
_atom_site_calc_flag
_atom_site_refinement_flags
W1 W 0.708652(12) 0.143574(9) 0.055386(6) 0.02541(3) Uani 1 d .
Cl1 Cl 0.73723(7) 0.17999(5) -0.04872(4) 0.0396(2) Uani 1 d .
Cl2 Cl 0.85180(7) 0.04415(5) 0.04556(4) 0.0411(2) Uani 1 d .
N1 N 0.6257(2) 0.0454(2) 0.09655(11) 0.0276(5) Uani 1 d .
N2 N 0.5272(2) 0.1522(2) 0.01675(10) 0.0270(5) Uani 1 d .
B1 B 0.7279(3) -0.0933(2) -0.3034(2) 0.0304(8) Uani 1 d .
C1 C 0.6959(3) 0.2095(2) 0.1504(2) 0.0403(8) Uani 1 d .
C2 C 0.8110(3) 0.1810(2) 0.15386(15) 0.0423(8) Uani 1 d .
C3 C 0.8608(3) 0.2238(2) 0.1079(2) 0.0451(9) Uani 1 d .
C4 C 0.7803(4) 0.2802(2) 0.0775(2) 0.0520(10) Uani 1 d .
C5 C 0.6755(3) 0.2708(2) 0.1030(2) 0.0476(9) Uani 1 d .
C6 C 0.6122(4) 0.1882(3) 0.1949(2) 0.084(2) Uani 1 d .
H6A H 0.6238(4) 0.2246(3) 0.2310(2) 0.080 Uiso 1 d R
H6B H 0.5338(4) 0.1932(3) 0.1726(2) 0.080 Uiso 1 d R
H6C H 0.6258(4) 0.1329(3) 0.2096(2) 0.080 Uiso 1 d R
C7 C 0.8751(4) 0.1260(3) 0.2049(2) 0.083(2) Uani 1 d .
H7A H 0.9100(4) 0.1581(3) 0.2410(2) 0.080 Uiso 1 d R
H7B H 0.8214(4) 0.0878(3) 0.2182(2) 0.080 Uiso 1 d R
H7C H 0.9344(4) 0.0968(3) 0.1878(2) 0.080 Uiso 1 d R
C8 C 0.9852(3) 0.2170(3) 0.0974(2) 0.093(2) Uani 1 d .
H8A H 1.0323(3) 0.2559(3) 0.1240(2) 0.080 Uiso 1 d R
H8B H 1.0132(3) 0.1628(3) 0.1083(2) 0.080 Uiso 1 d R
H8C H 0.9892(3) 0.2277(3) 0.0531(2) 0.080 Uiso 1 d R
C9 C 0.8023(5) 0.3444(3) 0.0307(2) 0.100(2) Uani 1 d .
H9A H 0.8310(5) 0.3930(3) 0.0535(2) 0.080 Uiso 1 d R
H9B H 0.8587(5) 0.3249(3) 0.0061(2) 0.080 Uiso 1 d R
H9C H 0.7311(5) 0.3566(3) 0.0025(2) 0.080 Uiso 1 d R
C10 C 0.5724(4) 0.3239(3) 0.0878(3) 0.096(2) Uani 1 d .
H10A H 0.5827(4) 0.3717(3) 0.1145(3) 0.080 Uiso 1 d R
H10B H 0.5625(4) 0.3399(3) 0.0434(3) 0.080 Uiso 1 d R
H10C H 0.5048(4) 0.2945(3) 0.0955(3) 0.080 Uiso 1 d R
C11 C 0.6831(3) -0.0132(2) 0.1359(2) 0.0366(7) Uani 1 d .
H11A H 0.7664(3) -0.0144(2) 0.1419(2) 0.080 Uiso 1 d R
C12 C 0.6269(3) -0.0701(2) 0.16685(15) 0.0378(8) Uani 1 d .
H12A H 0.6714(3) -0.1098(2) 0.19402(15) 0.080 Uiso 1 d R
C13 C 0.5069(3) -0.0711(2) 0.15973(13) 0.0302(7) Uani 1 d .
C14 C 0.4473(3) -0.0128(2) 0.11942(13) 0.0288(6) Uani 1 d .
H14A H 0.3639(3) -0.0116(2) 0.11288(13) 0.080 Uiso 1 d R
C15 C 0.5067(2) 0.0433(2) 0.08850(13) 0.0258(6) Uani 1 d .
C16 C 0.4442(3) -0.1335(2) 0.19268(14) 0.0390(7) Uani 1 d .
H16A H 0.4996(3) -0.1683(2) 0.21844(14) 0.080 Uiso 1 d R
H16B H 0.3974(3) -0.1065(2) 0.21964(14) 0.080 Uiso 1 d R
H16C H 0.3952(3) -0.1658(2) 0.16116(14) 0.080 Uiso 1 d R
C17 C 0.4794(3) 0.2076(2) -0.02831(14) 0.0319(7) Uani 1 d .
H17A H 0.5305(3) 0.2417(2) -0.04798(14) 0.080 Uiso 1 d R
C18 C 0.3620(3) 0.2168(2) -0.04692(15) 0.0351(7) Uani 1 d .
H18A H 0.3328(3) 0.2560(2) -0.07944(15) 0.080 Uiso 1 d R
C19 C 0.2848(3) 0.1699(2) -0.01893(15) 0.0338(7) Uani 1 d .
C20 C 0.3320(3) 0.1131(2) 0.02705(14) 0.0318(7) Uani 1 d .
H20A H 0.2816(3) 0.0794(2) 0.04752(14) 0.080 Uiso 1 d R
C21 C 0.4511(2) 0.1046(2) 0.04324(13) 0.0255(6) Uani 1 d .
C22 C 0.1559(3) 0.1795(2) -0.0390(2) 0.0503(9) Uani 1 d .
H22A H 0.1163(3) 0.1424(2) -0.0148(2) 0.080 Uiso 1 d R
H22B H 0.1339(3) 0.2346(2) -0.0310(2) 0.080 Uiso 1 d R
H22C H 0.1351(3) 0.1676(2) -0.0840(2) 0.080 Uiso 1 d R
C23 C 0.7786(3) -0.0878(2) -0.37230(15) 0.0349(7) Uani 1 d .
C24 C 0.8983(3) -0.0868(2) -0.3724(2) 0.0474(9) Uani 1 d .
H24A H 0.9504(3) -0.0894(2) -0.3322(2) 0.080 Uiso 1 d R
C25 C 0.9449(4) -0.0826(2) -0.4288(2) 0.0563(10) Uani 1 d .
H25A H 1.0276(4) -0.0832(2) -0.4270(2) 0.080 Uiso 1 d R
C26 C 0.8730(4) -0.0769(2) -0.4868(2) 0.0609(11) Uani 1 d .
H26A H 0.9052(4) -0.0736(2) -0.5257(2) 0.080 Uiso 1 d R
C27 C 0.7561(4) -0.0762(2) -0.4893(2) 0.0561(10) Uani 1 d .
H27A H 0.7053(4) -0.0727(2) -0.5300(2) 0.080 Uiso 1 d R
C28 C 0.7087(4) -0.0809(2) -0.43226(15) 0.0402(9) Uani 1 d .
H28A H 0.6259(4) -0.0790(2) -0.43477(15) 0.080 Uiso 1 d R
C29 C 0.7890(3) -0.0182(2) -0.25723(14) 0.0296(7) Uani 1 d .
C30 C 0.8231(3) -0.0236(2) -0.19080(15) 0.0352(7) Uani 1 d .
H30A H 0.8148(3) -0.0750(2) -0.17008(15) 0.080 Uiso 1 d R
C31 C 0.8694(3) 0.0425(2) -0.1530(2) 0.0414(8) Uani 1 d .
H31A H 0.8929(3) 0.0356(2) -0.1075(2) 0.080 Uiso 1 d R
C32 C 0.8814(3) 0.1182(2) -0.1804(2) 0.0415(9) Uani 1 d .
H32A H 0.9108(3) 0.1643(2) -0.1546(2) 0.080 Uiso 1 d R
C33 C 0.8496(3) 0.1255(2) -0.2467(2) 0.0409(9) Uani 1 d .
H33A H 0.8585(3) 0.1770(2) -0.2671(2) 0.080 Uiso 1 d R
C34 C 0.8055(3) 0.0589(2) -0.28293(15) 0.0361(7) Uani 1 d .
H34A H 0.7849(3) 0.0660(2) -0.32852(15) 0.080 Uiso 1 d R
C35 C 0.5859(3) -0.0809(2) -0.31866(13) 0.0301(7) Uani 1 d .
C36 C 0.5117(2) -0.1460(2) -0.33874(13) 0.0353(6) Uani 1 d .
H36A H 0.5441(2) -0.1998(2) -0.34024(13) 0.080 Uiso 1 d R
C37 C 0.3927(3) -0.1362(3) -0.35677(14) 0.0403(8) Uani 1 d .
H37A H 0.3453(3) -0.1825(3) -0.37162(14) 0.080 Uiso 1 d R
C38 C 0.3419(3) -0.0611(2) -0.3537(2) 0.0433(8) Uani 1 d .
H38A H 0.2594(3) -0.0543(2) -0.3655(2) 0.080 Uiso 1 d R
C39 C 0.4130(3) 0.0046(2) -0.3327(2) 0.0489(9) Uani 1 d .
H39A H 0.3798(3) 0.0579(2) -0.3303(2) 0.080 Uiso 1 d R
C40 C 0.5316(3) -0.0060(2) -0.3157(2) 0.0418(8) Uani 1 d .
H40A H 0.5786(3) 0.0405(2) -0.3009(2) 0.080 Uiso 1 d R
C41 C 0.7578(2) -0.1814(2) -0.26775(15) 0.0322(7) Uani 1 d .
C42 C 0.7048(3) -0.2027(2) -0.2147(2) 0.0390(8) Uani 1 d .
H42A H 0.6501(3) -0.1651(2) -0.2016(2) 0.080 Uiso 1 d R
C43 C 0.7276(3) -0.2746(2) -0.1805(2) 0.0442(9) Uani 1 d .
H43A H 0.6892(3) -0.2858(2) -0.1446(2) 0.080 Uiso 1 d R
C44 C 0.8053(3) -0.3302(2) -0.1979(2) 0.0463(9) Uani 1 d .
H44A H 0.8229(3) -0.3798(2) -0.1740(2) 0.080 Uiso 1 d R
C45 C 0.8576(3) -0.3129(2) -0.2504(2) 0.0426(8) Uani 1 d .
H45A H 0.9106(3) -0.3515(2) -0.2639(2) 0.080 Uiso 1 d R
C46 C 0.8339(3) -0.2403(2) -0.2839(2) 0.0371(8) Uani 1 d .
H46A H 0.8720(3) -0.2302(2) -0.3201(2) 0.080 Uiso 1 d R

loop_
_atom_type_symbol
_atom_type_description
_atom_type_scat_dispersion_real
_atom_type_scat_dispersion_imag
_atom_type_scat_source
C C 0.0033 0.0016 'International Tables Vol C Tables 4.2.6.8 and 6.1.1.4'
H H 0.0000 0.0000 'International Tables Vol C Tables 4.2.6.8 and 6.1.1.4'
B B 0.0013 0.0007 'International Tables Vol C Tables 4.2.6.8 and 6.1.1.4'
N N 0.0061 0.0033 'International Tables Vol C Tables 4.2.6.8 and 6.1.1.4'
Cl Cl 0.1484 0.1585 'International Tables Vol C Tables 4.2.6.8 and 6.1.1.4'
W W -0.8490 6.8722 'International Tables Vol C Tables 4.2.6.8 and 6.1.1.4'

loop_
_geom_angle_atom_site_label_1
_geom_angle_atom_site_label_2
_geom_angle_atom_site_label_3
_geom_angle
N1 W1 N2 73.61(9)
N1 W1 C2 91.97(11)
N2 W1 C2 131.09(11)
N1 W1 C1 84.14(11)
N2 W1 C1 95.59(11)
C2 W1 C1 35.71(12)
N1 W1 C3 126.20(11)
N2 W1 C3 140.28(12)
C2 W1 C3 35.14(12)
C1 W1 C3 58.54(12)
N1 W1 Cl1 135.68(7)
N2 W1 Cl1 85.00(6)
C2 W1 Cl1 130.04(10)
C1 W1 Cl1 137.25(10)
C3 W1 Cl1 94.94(9)
N1 W1 Cl2 83.87(7)
N2 W1 Cl2 132.77(7)
C2 W1 Cl2 89.70(9)
C1 W1 Cl2 123.20(10)
C3 W1 Cl2 86.32(9)
Cl1 W1 Cl2 83.10(3)
N1 W1 C5 111.77(12)
N2 W1 C5 83.30(11)
C2 W1 C5 58.66(12)
C1 W1 C5 35.03(13)
C3 W1 C5 58.00(12)
Cl1 W1 C5 103.44(11)
Cl2 W1 C5 143.93(9)
N1 W1 C4 141.94(11)
N2 W1 C4 107.61(13)
C2 W1 C4 57.74(13)
C1 W1 C4 57.80(12)
C3 W1 C4 34.20(13)
Cl1 W1 C4 81.20(8)
Cl2 W1 C4 115.36(11)
C5 W1 C4 34.71(13)
C11 N1 C15 116.1(3)
C11 N1 W1 124.5(2)
C15 N1 W1 119.2(2)
C17 N2 C21 116.4(2)
C17 N2 W1 124.9(2)
C21 N2 W1 118.3(2)
C41 B1 C35 109.2(3)
C41 B1 C29 110.2(2)
C35 B1 C29 110.2(3)
C41 B1 C23 111.7(3)
C35 B1 C23 108.4(2)
C29 B1 C23 107.1(2)
C5 C1 C2 108.5(3)
C5 C1 C6 124.0(4)
C2 C1 C6 127.0(4)
C5 C1 W1 75.0(2)
C2 C1 W1 72.0(2)
C6 C1 W1 125.3(2)
C3 C2 C1 107.5(3)
C3 C2 C7 125.6(4)
C1 C2 C7 126.1(4)
C3 C2 W1 73.7(2)
C1 C2 W1 72.3(2)
C7 C2 W1 127.5(3)
C4 C3 C2 108.9(3)
C4 C3 C8 124.8(4)
C2 C3 C8 125.9(4)
C4 C3 W1 75.7(2)
C2 C3 W1 71.2(2)
C8 C3 W1 124.3(2)
C3 C4 C5 108.0(3)
C3 C4 C9 126.4(4)
C5 C4 C9 125.4(4)
C3 C4 W1 70.1(2)
C5 C4 W1 71.3(2)
C9 C4 W1 128.2(3)
C1 C5 C4 107.0(3)
C1 C5 C10 127.4(4)
C4 C5 C10 125.0(4)
C1 C5 W1 70.0(2)
C4 C5 W1 74.0(2)
C10 C5 W1 127.5(3)
C12 C11 N1 122.9(3)
C11 C12 C13 120.9(3)
C12 C13 C14 117.0(3)
C12 C13 C16 121.6(3)
C14 C13 C16 121.5(3)
C15 C14 C13 120.6(3)
N1 C15 C14 122.5(3)
N1 C15 C21 113.2(3)
C14 C15 C21 124.3(3)
N2 C17 C18 123.1(3)
C17 C18 C19 120.5(3)
C18 C19 C20 117.2(3)
C18 C19 C22 120.9(3)
C20 C19 C22 121.9(3)
C21 C20 C19 120.3(3)
N2 C21 C20 122.4(3)
N2 C21 C15 114.2(2)
C20 C21 C15 123.4(3)
C28 C23 C24 115.6(3)
C28 C23 B1 124.1(3)
C24 C23 B1 120.3(3)
C25 C24 C23 122.4(4)
C26 C25 C24 120.1(4)
C27 C26 C25 119.9(4)
C26 C27 C28 120.1(4)
C23 C28 C27 121.9(4)
C30 C29 C34 114.3(3)
C30 C29 B1 124.6(3)
C34 C29 B1 121.0(3)
C29 C30 C31 122.9(3)
C32 C31 C30 120.6(3)
C31 C32 C33 118.0(3)
C34 C33 C32 120.1(3)
C33 C34 C29 124.0(3)
C40 C35 C36 115.1(3)
C40 C35 B1 123.5(3)
C36 C35 B1 121.3(3)
C37 C36 C35 122.6(4)
C38 C37 C36 120.8(3)
C37 C38 C39 118.0(3)
C40 C39 C38 120.4(3)
C39 C40 C35 123.1(3)
C46 C41 C42 114.0(3)
C46 C41 B1 126.4(3)
C42 C41 B1 119.6(3)
C43 C42 C41 123.6(3)
C44 C43 C42 119.9(3)
C43 C44 C45 118.6(3)
C44 C45 C46 120.5(3)
C45 C46 C41 123.3(3)

loop_
_geom_bond_atom_site_label_1
_geom_bond_atom_site_label_2
_geom_bond_distance
W1 N1 2.134(2)
W1 N2 2.143(2)
W1 C2 2.302(3)
W1 C1 2.306(3)
W1 C3 2.334(3)
W1 Cl1 2.3551(8)
W1 Cl2 2.3658(8)
W1 C5 2.371(3)
W1 C4 2.406(4)
N1 C11 1.369(4)
N1 C15 1.371(3)
N2 C17 1.366(3)
N2 C21 1.369(4)
B1 C41 1.637(5)
B1 C35 1.647(4)
B1 C29 1.654(5)
B1 C23 1.663(4)
C1 C5 1.409(5)
C1 C2 1.413(5)
C1 C6 1.505(5)
C2 C3 1.400(5)
C2 C7 1.504(5)
C3 C4 1.395(5)
C3 C8 1.509(5)
C4 C5 1.425(5)
C4 C9 1.492(5)
C5 C10 1.476(5)
C11 C12 1.365(4)
C12 C13 1.384(4)
C13 C14 1.385(4)
C13 C16 1.495(4)
C14 C15 1.379(4)
C15 C21 1.460(4)
C17 C18 1.369(4)
C18 C19 1.388(4)
C19 C20 1.390(4)
C19 C22 1.502(4)
C20 C21 1.382(4)
C23 C28 1.392(4)
C23 C24 1.398(5)
C24 C25 1.391(5)
C25 C26 1.367(6)
C26 C27 1.357(6)
C27 C28 1.410(5)
C29 C30 1.396(4)
C29 C34 1.400(4)
C30 C31 1.399(5)
C31 C32 1.384(5)
C32 C33 1.392(5)
C33 C34 1.381(4)
C35 C40 1.386(4)
C35 C36 1.393(4)
C36 C37 1.386(4)
C37 C38 1.371(5)
C38 C39 1.385(5)
C39 C40 1.381(5)
C41 C46 1.391(4)
C41 C42 1.410(4)
C42 C43 1.383(5)
C43 C44 1.378(5)
C44 C45 1.381(5)
C45 C46 1.386(5)

loop_
_geom_torsion_atom_site_label_1
_geom_torsion_atom_site_label_2
_geom_torsion_atom_site_label_3
_geom_torsion_atom_site_label_4
_geom_torsion
N2 W1 N1 C11 175.7(3)
C2 W1 N1 C11 -51.8(3)
C1 W1 N1 C11 -86.7(3)
C3 W1 N1 C11 -43.2(3)
Cl1 W1 N1 C11 111.3(2)
Cl2 W1 N1 C11 37.7(2)
C5 W1 N1 C11 -108.7(3)
C4 W1 N1 C11 -86.5(3)
N2 W1 N1 C15 -10.4(2)
C2 W1 N1 C15 122.1(2)
C1 W1 N1 C15 87.2(2)
C3 W1 N1 C15 130.7(2)
Cl1 W1 N1 C15 -74.8(2)
Cl2 W1 N1 C15 -148.4(2)
C5 W1 N1 C15 65.2(2)
C4 W1 N1 C15 87.4(3)
N1 W1 N2 C17 -176.4(2)
C2 W1 N2 C17 105.7(2)
C1 W1 N2 C17 101.4(2)
C3 W1 N2 C17 56.1(3)
Cl1 W1 N2 C17 -35.6(2)
Cl2 W1 N2 C17 -111.5(2)
C5 W1 N2 C17 68.5(2)
C4 W1 N2 C17 43.5(2)
N1 W1 N2 C21 10.6(2)
C2 W1 N2 C21 -67.4(3)
C1 W1 N2 C21 -71.6(2)
C3 W1 N2 C21 -116.9(2)
Cl1 W1 N2 C21 151.3(2)
Cl2 W1 N2 C21 75.5(2)
C5 W1 N2 C21 -104.5(2)
C4 W1 N2 C21 -129.6(2)
N1 W1 C1 C5 -142.7(2)
N2 W1 C1 C5 -69.9(2)
C2 W1 C1 C5 115.6(3)
C3 W1 C1 C5 77.9(2)
Cl1 W1 C1 C5 18.8(3)
Cl2 W1 C1 C5 138.5(2)
C5 W1 C1 C5 0.0
C4 W1 C1 C5 37.4(2)
N1 W1 C1 C2 101.7(2)
N2 W1 C1 C2 174.5(2)
C2 W1 C1 C2 0.0
C3 W1 C1 C2 -37.7(2)
Cl1 W1 C1 C2 -96.8(2)
Cl2 W1 C1 C2 22.9(2)
C5 W1 C1 C2 -115.6(3)
C4 W1 C1 C2 -78.2(2)
N1 W1 C1 C6 -21.4(4)
N2 W1 C1 C6 51.4(4)
C2 W1 C1 C6 -123.1(5)
C3 W1 C1 C6 -160.8(4)
Cl1 W1 C1 C6 140.1(3)
Cl2 W1 C1 C6 -100.1(4)
C5 W1 C1 C6 121.3(5)
C4 W1 C1 C6 158.8(4)
C5 C1 C2 C3 -0.9(4)
C6 C1 C2 C3 -173.2(3)
W1 C1 C2 C3 65.8(2)
C5 C1 C2 C7 169.3(3)
C6 C1 C2 C7 -2.9(6)
W1 C1 C2 C7 -123.9(4)
C5 C1 C2 W1 -66.7(2)
C6 C1 C2 W1 121.0(3)
W1 C1 C2 W1 0.0
N1 W1 C2 C3 167.9(2)
N2 W1 C2 C3 -122.3(2)
C1 W1 C2 C3 -115.0(3)
C3 W1 C2 C3 0.0
Cl1 W1 C2 C3 3.3(3)
Cl2 W1 C2 C3 84.0(2)
C5 W1 C2 C3 -77.7(2)
C4 W1 C2 C3 -36.6(2)
N1 W1 C2 C1 -77.1(2)
N2 W1 C2 C1 -7.3(3)
C1 W1 C2 C1 0.0
C3 W1 C2 C1 115.0(3)
Cl1 W1 C2 C1 118.3(2)
Cl2 W1 C2 C1 -161.0(2)
C5 W1 C2 C1 37.3(2)
C4 W1 C2 C1 78.4(2)
N1 W1 C2 C7 45.2(4)
N2 W1 C2 C7 115.1(4)
C1 W1 C2 C7 122.3(5)
C3 W1 C2 C7 -122.6(5)
Cl1 W1 C2 C7 -119.3(4)
Cl2 W1 C2 C7 -38.6(4)
C5 W1 C2 C7 159.7(4)
C4 W1 C2 C7 -159.3(4)
C1 C2 C3 C4 2.0(4)
C7 C2 C3 C4 -168.3(3)
W1 C2 C3 C4 66.9(2)
C1 C2 C3 C8 175.9(3)
C7 C2 C3 C8 5.6(6)
W1 C2 C3 C8 -119.2(4)
C1 C2 C3 W1 -64.9(2)
C7 C2 C3 W1 124.8(4)
W1 C2 C3 W1 0.0
N1 W1 C3 C4 -131.2(2)
N2 W1 C3 C4 -21.7(3)
C2 W1 C3 C4 -116.1(3)
C1 W1 C3 C4 -77.8(2)
Cl1 W1 C3 C4 66.4(2)
Cl2 W1 C3 C4 149.1(2)
C5 W1 C3 C4 -36.4(2)
C4 W1 C3 C4 0.0
N1 W1 C3 C2 -15.1(3)
N2 W1 C3 C2 94.4(3)
C2 W1 C3 C2 0.0
C1 W1 C3 C2 38.3(2)
Cl1 W1 C3 C2 -177.5(2)
Cl2 W1 C3 C2 -94.7(2)
C5 W1 C3 C2 79.8(2)
C4 W1 C3 C2 116.1(3)
N1 W1 C3 C8 106.1(4)
N2 W1 C3 C8 -144.4(3)
C2 W1 C3 C8 121.2(5)
C1 W1 C3 C8 159.5(4)
Cl1 W1 C3 C8 -56.3(4)
Cl2 W1 C3 C8 26.4(4)
C5 W1 C3 C8 -159.1(4)
C4 W1 C3 C8 -122.7(5)
C2 C3 C4 C5 -2.4(4)
C8 C3 C4 C5 -176.3(3)
W1 C3 C4 C5 61.6(2)
C2 C3 C4 C9 172.7(3)
C8 C3 C4 C9 -1.3(6)
W1 C3 C4 C9 -123.4(4)
C2 C3 C4 W1 -64.0(2)
C8 C3 C4 W1 122.1(3)
W1 C3 C4 W1 0.0
N1 W1 C4 C3 79.9(3)
N2 W1 C4 C3 165.6(2)
C2 W1 C4 C3 37.7(2)
C1 W1 C4 C3 80.2(2)
C3 W1 C4 C3 0.0
Cl1 W1 C4 C3 -112.5(2)
Cl2 W1 C4 C3 -34.5(2)
C5 W1 C4 C3 117.9(3)
N1 W1 C4 C5 -38.0(3)
N2 W1 C4 C5 47.7(2)
C2 W1 C4 C5 -80.3(2)
C1 W1 C4 C5 -37.8(2)
C3 W1 C4 C5 -117.9(3)
Cl1 W1 C4 C5 129.5(2)
Cl2 W1 C4 C5 -152.5(2)
C5 W1 C4 C5 0.0
N1 W1 C4 C9 -158.9(4)
N2 W1 C4 C9 -73.2(5)
C2 W1 C4 C9 158.9(5)
C1 W1 C4 C9 -158.6(5)
C3 W1 C4 C9 121.2(5)
Cl1 W1 C4 C9 8.7(4)
Cl2 W1 C4 C9 86.7(4)
C5 W1 C4 C9 -120.8(5)
C2 C1 C5 C4 -0.5(4)
C6 C1 C5 C4 172.0(3)
W1 C1 C5 C4 -65.2(2)
C2 C1 C5 C10 -172.8(3)
C6 C1 C5 C10 -0.3(6)
W1 C1 C5 C10 122.5(4)
C2 C1 C5 W1 64.7(2)
C6 C1 C5 W1 -122.7(3)
W1 C1 C5 W1 0.0
C3 C4 C5 C1 1.7(4)
C9 C4 C5 C1 -173.4(3)
W1 C4 C5 C1 62.5(2)
C3 C4 C5 C10 174.3(3)
C9 C4 C5 C10 -0.8(6)
W1 C4 C5 C10 -124.9(4)
C3 C4 C5 W1 -60.8(2)
C9 C4 C5 W1 124.1(4)
W1 C4 C5 W1 0.0
N1 W1 C5 C1 40.4(2)
N2 W1 C5 C1 109.8(2)
C2 W1 C5 C1 -38.0(2)
C1 W1 C5 C1 0.0
C3 W1 C5 C1 -79.6(2)
Cl1 W1 C5 C1 -167.0(2)
Cl2 W1 C5 C1 -70.2(3)
C4 W1 C5 C1 -115.4(3)
N1 W1 C5 C4 155.9(2)
N2 W1 C5 C4 -134.8(2)
C2 W1 C5 C4 77.4(2)
C1 W1 C5 C4 115.4(3)
C3 W1 C5 C4 35.8(2)
Cl1 W1 C5 C4 -51.6(2)
Cl2 W1 C5 C4 45.2(3)
C4 W1 C5 C4 0.0
N1 W1 C5 C10 -81.9(4)
N2 W1 C5 C10 -12.6(4)
C2 W1 C5 C10 -160.4(5)
C1 W1 C5 C10 -122.4(5)
C3 W1 C5 C10 158.0(5)
Cl1 W1 C5 C10 70.6(4)
Cl2 W1 C5 C10 167.4(4)
C4 W1 C5 C10 122.2(5)
C15 N1 C11 C12 -1.2(4)
W1 N1 C11 C12 172.9(2)
N1 C11 C12 C13 -0.1(5)
C11 C12 C13 C14 0.8(5)
C11 C12 C13 C16 179.3(3)
C12 C13 C14 C15 -0.3(4)
C16 C13 C14 C15 -178.8(3)
C11 N1 C15 C14 1.7(4)
W1 N1 C15 C14 -172.7(2)
C11 N1 C15 C21 -176.8(2)
W1 N1 C15 C21 8.8(3)
C13 C14 C15 N1 -1.0(4)
C13 C14 C15 C21 177.4(3)
C21 N2 C17 C18 0.1(4)
W1 N2 C17 C18 -173.0(2)
N2 C17 C18 C19 1.5(5)
C17 C18 C19 C20 -1.4(5)
C17 C18 C19 C22 180.0(3)
C18 C19 C20 C21 -0.2(4)
C22 C19 C20 C21 178.4(3)
C17 N2 C21 C20 -1.8(4)
W1 N2 C21 C20 171.8(2)
C17 N2 C21 C15 176.8(2)
W1 N2 C21 C15 -9.6(3)
C19 C20 C21 N2 1.8(4)
C19 C20 C21 C15 -176.6(3)
N1 C15 C21 N2 0.6(4)
C14 C15 C21 N2 -178.0(3)
N1 C15 C21 C20 179.2(3)
C14 C15 C21 C20 0.6(5)
C41 B1 C23 C28 115.4(3)
C35 B1 C23 C28 -5.0(4)
C29 B1 C23 C28 -123.9(3)
C41 B1 C23 C24 -67.0(4)
C35 B1 C23 C24 172.6(3)
C29 B1 C23 C24 53.7(4)
C28 C23 C24 C25 -2.5(5)
B1 C23 C24 C25 179.7(3)
C23 C24 C25 C26 1.8(6)
C24 C25 C26 C27 -0.7(6)
C25 C26 C27 C28 0.4(6)
C24 C23 C28 C27 2.2(5)
B1 C23 C28 C27 179.9(3)
C26 C27 C28 C23 -1.2(6)
C41 B1 C29 C30 -21.8(4)
C35 B1 C29 C30 98.8(3)
C23 B1 C29 C30 -143.5(3)
C41 B1 C29 C34 161.3(3)
C35 B1 C29 C34 -78.2(3)
C23 B1 C29 C34 39.5(4)
C34 C29 C30 C31 0.4(5)
B1 C29 C30 C31 -176.7(3)
C29 C30 C31 C32 1.2(5)
C30 C31 C32 C33 -2.0(5)
C31 C32 C33 C34 1.2(5)
C32 C33 C34 C29 0.4(5)
C30 C29 C34 C33 -1.2(5)
B1 C29 C34 C33 176.0(3)
C41 B1 C35 C40 144.5(3)
C29 B1 C35 C40 23.3(4)
C23 B1 C35 C40 -93.6(3)
C41 B1 C35 C36 -38.7(4)
C29 B1 C35 C36 -159.8(3)
C23 B1 C35 C36 83.3(3)
C40 C35 C36 C37 2.3(4)
B1 C35 C36 C37 -174.8(3)
C35 C36 C37 C38 -2.0(5)
C36 C37 C38 C39 0.7(5)
C37 C38 C39 C40 0.2(6)
C38 C39 C40 C35 0.2(6)
C36 C35 C40 C39 -1.4(5)
B1 C35 C40 C39 175.6(3)
C35 B1 C41 C46 131.5(3)
C29 B1 C41 C46 -107.3(3)
C23 B1 C41 C46 11.6(4)
C35 B1 C41 C42 -49.1(3)
C29 B1 C41 C42 72.0(3)
C23 B1 C41 C42 -169.1(3)
C46 C41 C42 C43 1.5(4)
B1 C41 C42 C43 -177.9(3)
C41 C42 C43 C44 -0.4(5)
C42 C43 C44 C45 -1.0(5)
C43 C44 C45 C46 1.3(5)
C44 C45 C46 C41 -0.1(5)
C42 C41 C46 C45 -1.2(4)
B1 C41 C46 C45 178.2(3)
